data_7156403
loop_
_publ_author_name
'Manoharan, Ramasamy'
'Jeganmohan, Masilamani'

_publ_section_title
;
 Cobalt-catalyzed cyclization of benzamides with alkynes: a facile route
 to isoquinolones with hydrogen evolution.
;
_journal_issue 37
_journal_name_full 'Organic &amp; biomolecular chemistry'
_journal_page_first 8384
_journal_page_last 8389
_journal_paper_doi 10.1039/c8ob01924j
_journal_volume 16
_journal_year 2018
_chemical_formula_sum 'C29 H30 N2 O'
_chemical_formula_weight 422.55
_space_group_crystal_system triclinic
_space_group_IT_number 2
_space_group_name_Hall '-P 1'
_space_group_name_H-M_alt 'P -1'
_symmetry_space_group_name_Hall '-P 1'
_symmetry_space_group_name_H-M 'P -1'
_atom_sites_solution_hydrogens geom
_audit_creation_method SHELXL-2016/6
_audit_update_record
;
2018-06-01 deposited with the CCDC.
2018-08-31 downloaded from the CCDC.
;
_cell_angle_alpha 93.694(9)
_cell_angle_beta 96.086(10)
_cell_angle_gamma 106.015(10)
_cell_formula_units_Z 2
_cell_length_a 8.697(4)
_cell_length_b 11.477(4)
_cell_length_c 12.404(5)
_cell_measurement_reflns_used 967
_cell_measurement_temperature 296(2)
_cell_measurement_theta_max 23.73
_cell_measurement_theta_min 2.36
_cell_volume 1177.7(8)
_computing_cell_refinement 'Bruker SAINT'
_computing_data_collection 'Bruker APEX2'
_computing_data_reduction 'Bruker SAINT'
_computing_molecular_graphics 'Bruker SHELXTL'
_computing_publication_material 'Bruker SHELXTL'
_computing_structure_refinement 'SHELXL-2016/6 (Sheldrick, 2016)'
_computing_structure_solution 'SHELXT 2014/5 (Sheldrick, 2014)'
_diffrn_ambient_temperature 296(2)
_diffrn_measured_fraction_theta_full 0.999
_diffrn_measured_fraction_theta_max 0.999
_diffrn_measurement_device_type 'Bruker APEX-II CCD'
_diffrn_measurement_method '\f and \w scans'
_diffrn_radiation_type MoK\a
_diffrn_radiation_wavelength 0.71073
_diffrn_reflns_av_R_equivalents 0.0589
_diffrn_reflns_av_unetI/netI 0.0766
_diffrn_reflns_Laue_measured_fraction_full 0.999
_diffrn_reflns_Laue_measured_fraction_max 0.999
_diffrn_reflns_limit_h_max 9
_diffrn_reflns_limit_h_min -10
_diffrn_reflns_limit_k_max 13
_diffrn_reflns_limit_k_min -13
_diffrn_reflns_limit_l_max 14
_diffrn_reflns_limit_l_min -14
_diffrn_reflns_number 11388
_diffrn_reflns_point_group_measured_fraction_full 0.999
_diffrn_reflns_point_group_measured_fraction_max 0.999
_diffrn_reflns_theta_full 25.242
_diffrn_reflns_theta_max 25.248
_diffrn_reflns_theta_min 1.659
_exptl_absorpt_coefficient_mu 0.072
_exptl_absorpt_correction_T_max 0.7457
_exptl_absorpt_correction_T_min 0.6726
_exptl_absorpt_correction_type multi-scan
_exptl_absorpt_process_details
;
 SADABS 2016/2: Krause, L., Herbst-Irmer, R., Sheldrick G.M. & Stalke D.,
 J. Appl. Cryst. 48 (2015) 3-10
;
_exptl_crystal_colour colourless
_exptl_crystal_density_diffrn 1.192
_exptl_crystal_description block
_exptl_crystal_F_000 452
_exptl_crystal_size_max 0.32
_exptl_crystal_size_mid 0.20
_exptl_crystal_size_min 0.11
_refine_diff_density_max 0.562
_refine_diff_density_min -0.307
_refine_diff_density_rms 0.052
_refine_ls_extinction_method none
_refine_ls_goodness_of_fit_ref 1.019
_refine_ls_hydrogen_treatment constr
_refine_ls_matrix_type full
_refine_ls_number_parameters 292
_refine_ls_number_reflns 4269
_refine_ls_number_restraints 0
_refine_ls_restrained_S_all 1.019
_refine_ls_R_factor_all 0.1124
_refine_ls_R_factor_gt 0.0657
_refine_ls_shift/su_max 0.001
_refine_ls_shift/su_mean 0.000
_refine_ls_structure_factor_coef Fsqd
_refine_ls_weighting_details 'w=1/[\s^2^(Fo^2^)+(0.0853P)^2^+0.4233P] where P=(Fo^2^+2Fc^2^)/3'
_refine_ls_weighting_scheme calc
_refine_ls_wR_factor_gt 0.1645
_refine_ls_wR_factor_ref 0.1978
_reflns_Friedel_coverage 0.000
_reflns_number_gt 2532
_reflns_number_total 4269
_reflns_threshold_expression 'I > 2\s(I)'
_cod_data_source_file c8ob01924j2.cif
_cod_data_source_block NMM-4163_a
_cod_depositor_comments 'Adding full bibliography for 7156402--7156404.cif.'
_cod_database_code 7156403
_shelx_shelxl_version_number 2016/6
_shelx_space_group_comment
;
The symmetry employed for this shelxl refinement is uniquely defined
by the following loop, which should always be used as a source of
symmetry information in preference to the above space-group names.
They are only intended as comments.
;

loop_
_space_group_symop_operation_xyz
'x, y, z'
'-x, -y, -z'

loop_
_atom_site_label
_atom_site_type_symbol
_atom_site_fract_x
_atom_site_fract_y
_atom_site_fract_z
_atom_site_U_iso_or_equiv
_atom_site_adp_type
_atom_site_occupancy
_atom_site_site_symmetry_order
_atom_site_calc_flag
_atom_site_refinement_flags_posn
_atom_site_refinement_flags_adp
O1 O 0.3628(2) -0.05784(17) 0.17307(16) 0.0379(5) Uani 1 1 d . .
N1 N 0.4429(3) 0.14861(19) 0.18672(17) 0.0268(5) Uani 1 1 d . .
N2 N 0.1470(3) 0.1863(2) 0.20975(18) 0.0315(6) Uani 1 1 d . .
C10 C 0.3309(3) 0.1464(2) 0.0915(2) 0.0270(6) Uani 1 1 d . .
C15 C 0.1802(3) 0.1648(2) 0.1060(2) 0.0275(6) Uani 1 1 d . .
C14 C 0.0701(3) 0.1609(2) 0.0116(2) 0.0288(7) Uani 1 1 d . .
C9 C 0.5352(3) 0.2611(2) 0.2413(2) 0.0282(6) Uani 1 1 d . .
C1 C 0.4478(3) 0.0386(2) 0.2230(2) 0.0293(7) Uani 1 1 d . .
C2 C 0.5577(3) 0.0451(2) 0.3220(2) 0.0272(6) Uani 1 1 d . .
C8 C 0.6424(3) 0.2684(2) 0.3310(2) 0.0287(6) Uani 1 1 d . .
C7 C 0.6544(3) 0.1572(2) 0.3743(2) 0.0272(6) Uani 1 1 d . .
C11 C 0.3691(4) 0.1242(2) -0.0098(2) 0.0319(7) Uani 1 1 d . .
H11 H 0.469226 0.112733 -0.017753 0.038 Uiso 1 1 calc R U
C3 C 0.5650(3) -0.0625(3) 0.3657(2) 0.0326(7) Uani 1 1 d . .
H3 H 0.500212 -0.136725 0.331100 0.039 Uiso 1 1 calc R U
C6 C 0.7589(3) 0.1561(3) 0.4693(2) 0.0322(7) Uani 1 1 d . .
H6 H 0.824802 0.229704 0.504409 0.039 Uiso 1 1 calc R U
C5 C 0.7661(3) 0.0499(3) 0.5114(2) 0.0349(7) Uani 1 1 d . .
C13 C 0.1119(4) 0.1361(2) -0.0926(2) 0.0360(7) Uani 1 1 d . .
H13 H 0.039303 0.131749 -0.154462 0.043 Uiso 1 1 calc R U
C20 C 0.5125(3) 0.3681(3) 0.1959(2) 0.0331(7) Uani 1 1 d . .
C4 C 0.6660(4) -0.0605(3) 0.4588(2) 0.0370(7) Uani 1 1 d . .
H4 H 0.667950 -0.133205 0.487198 0.044 Uiso 1 1 calc R U
C16 C -0.0789(4) 0.1804(3) 0.0291(2) 0.0366(7) Uani 1 1 d . .
H16 H -0.155615 0.178080 -0.029874 0.044 Uiso 1 1 calc R U
C26 C 0.7426(3) 0.3903(3) 0.3862(2) 0.0354(7) Uani 1 1 d . .
H26A H 0.754978 0.449888 0.333384 0.042 Uiso 1 1 calc R U
H26B H 0.849150 0.384804 0.412691 0.042 Uiso 1 1 calc R U
C12 C 0.2589(4) 0.1185(3) -0.1026(2) 0.0376(8) Uani 1 1 d . .
H12 H 0.286281 0.102687 -0.171370 0.045 Uiso 1 1 calc R U
C18 C 0.0059(4) 0.2037(3) 0.2186(2) 0.0393(8) Uani 1 1 d . .
H18 H -0.019000 0.217971 0.288426 0.047 Uiso 1 1 calc R U
C17 C -0.1096(4) 0.2023(3) 0.1313(3) 0.0427(8) Uani 1 1 d . .
H17 H -0.206917 0.216383 0.143563 0.051 Uiso 1 1 calc R U
C21 C 0.5019(4) 0.4625(3) 0.1666(3) 0.0431(8) Uani 1 1 d . .
C27 C 0.6685(4) 0.4336(3) 0.4808(3) 0.0444(8) Uani 1 1 d . .
H27A H 0.563659 0.441721 0.453384 0.053 Uiso 1 1 calc R U
H27B H 0.651570 0.371845 0.531598 0.053 Uiso 1 1 calc R U
C19 C 0.8785(4) 0.0513(3) 0.6131(2) 0.0483(9) Uani 1 1 d . .
H19A H 0.985921 0.062280 0.595088 0.072 Uiso 1 1 calc R U
H19B H 0.843471 -0.024524 0.644291 0.072 Uiso 1 1 calc R U
H19C H 0.877694 0.117060 0.664778 0.072 Uiso 1 1 calc R U
C28 C 0.7684(4) 0.5534(3) 0.5417(3) 0.0569(10) Uani 1 1 d . .
H28A H 0.713334 0.573286 0.601308 0.068 Uiso 1 1 calc R U
H28B H 0.871161 0.544462 0.572873 0.068 Uiso 1 1 calc R U
C22 C 0.4855(5) 0.5801(3) 0.1345(3) 0.0622(11) Uani 1 1 d . .
H22A H 0.470779 0.576499 0.055582 0.075 Uiso 1 1 calc R U
H22B H 0.584590 0.643223 0.161031 0.075 Uiso 1 1 calc R U
C29 C 0.7985(5) 0.6565(3) 0.4709(4) 0.0761(13) Uani 1 1 d . .
H29A H 0.866928 0.643228 0.418301 0.114 Uiso 1 1 calc R U
H29B H 0.850162 0.731704 0.515164 0.114 Uiso 1 1 calc R U
H29C H 0.697709 0.660460 0.433768 0.114 Uiso 1 1 calc R U
C23 C 0.3450(6) 0.6146(4) 0.1778(4) 0.0772(13) Uani 1 1 d . .
H23A H 0.361605 0.618892 0.256700 0.093 Uiso 1 1 calc R U
H23B H 0.347574 0.695497 0.158284 0.093 Uiso 1 1 calc R U
C24 C 0.1858(6) 0.5335(4) 0.1398(4) 0.0924(16) Uani 1 1 d . .
H24A H 0.182360 0.452335 0.159075 0.111 Uiso 1 1 calc R U
H24B H 0.167869 0.529530 0.060907 0.111 Uiso 1 1 calc R U
C25 C 0.0506(7) 0.5710(5) 0.1853(5) 0.114(2) Uani 1 1 d . .
H25A H 0.066326 0.574119 0.263375 0.172 Uiso 1 1 calc R U
H25B H -0.050516 0.512719 0.157465 0.172 Uiso 1 1 calc R U
H25C H 0.050106 0.649854 0.164193 0.172 Uiso 1 1 calc R U

loop_
_atom_site_aniso_label
_atom_site_aniso_U_11
_atom_site_aniso_U_22
_atom_site_aniso_U_33
_atom_site_aniso_U_23
_atom_site_aniso_U_13
_atom_site_aniso_U_12
O1 0.0476(13) 0.0264(11) 0.0355(11) 0.0009(9) -0.0060(10) 0.0083(9)
N1 0.0306(14) 0.0253(13) 0.0256(12) 0.0041(10) 0.0007(10) 0.0105(10)
N2 0.0339(14) 0.0369(14) 0.0245(12) 0.0027(10) 0.0041(10) 0.0114(11)
C10 0.0339(17) 0.0224(14) 0.0246(14) 0.0024(11) 0.0021(12) 0.0082(12)
C15 0.0338(16) 0.0226(14) 0.0263(14) 0.0027(11) 0.0020(12) 0.0092(12)
C14 0.0371(17) 0.0215(14) 0.0257(14) 0.0034(11) -0.0049(12) 0.0080(12)
C9 0.0276(16) 0.0252(15) 0.0321(15) 0.0049(12) 0.0053(12) 0.0069(12)
C1 0.0346(17) 0.0267(16) 0.0285(15) 0.0033(12) 0.0070(13) 0.0107(13)
C2 0.0278(15) 0.0308(16) 0.0263(14) 0.0042(12) 0.0066(12) 0.0123(12)
C8 0.0256(15) 0.0315(16) 0.0303(15) 0.0034(12) 0.0056(12) 0.0095(12)
C7 0.0258(15) 0.0329(16) 0.0278(15) 0.0049(12) 0.0102(12) 0.0133(12)
C11 0.0408(18) 0.0274(16) 0.0312(16) 0.0042(12) 0.0092(13) 0.0138(13)
C3 0.0389(18) 0.0292(16) 0.0333(16) 0.0035(13) 0.0080(13) 0.0140(13)
C6 0.0262(16) 0.0408(17) 0.0298(15) 0.0028(13) 0.0035(12) 0.0102(13)
C5 0.0324(17) 0.049(2) 0.0294(16) 0.0094(14) 0.0048(13) 0.0208(14)
C13 0.050(2) 0.0295(16) 0.0258(15) 0.0029(12) -0.0055(14) 0.0103(14)
C20 0.0356(18) 0.0270(16) 0.0345(16) 0.0050(13) 0.0014(13) 0.0060(12)
C4 0.0411(19) 0.0422(18) 0.0371(17) 0.0124(14) 0.0089(14) 0.0238(15)
C16 0.0341(18) 0.0344(17) 0.0383(18) 0.0049(14) -0.0048(14) 0.0079(13)
C26 0.0288(17) 0.0323(17) 0.0431(18) 0.0027(13) -0.0009(14) 0.0079(13)
C12 0.058(2) 0.0330(17) 0.0238(15) 0.0026(12) 0.0084(14) 0.0153(15)
C18 0.0372(19) 0.047(2) 0.0362(17) 0.0025(14) 0.0090(14) 0.0144(15)
C17 0.0343(18) 0.049(2) 0.048(2) 0.0041(16) 0.0061(15) 0.0171(15)
C21 0.050(2) 0.0338(18) 0.0438(19) 0.0089(15) 0.0063(16) 0.0079(14)
C27 0.0344(19) 0.0451(19) 0.0496(19) -0.0137(15) -0.0038(15) 0.0120(14)
C19 0.048(2) 0.068(2) 0.0353(18) 0.0146(16) 0.0008(15) 0.0257(17)
C28 0.038(2) 0.052(2) 0.074(3) -0.0216(19) -0.0095(18) 0.0141(16)
C22 0.086(3) 0.038(2) 0.072(3) 0.0274(19) 0.019(2) 0.0243(19)
C29 0.058(3) 0.044(2) 0.115(4) -0.017(2) -0.019(2) 0.0124(18)
C23 0.106(4) 0.044(2) 0.087(3) 0.014(2) 0.003(3) 0.033(2)
C24 0.093(4) 0.073(3) 0.120(4) 0.026(3) 0.006(3) 0.036(3)
C25 0.116(4) 0.128(5) 0.143(5) 0.076(4) 0.054(4) 0.079(4)

loop_
_atom_type_symbol
_atom_type_description
_atom_type_scat_dispersion_real
_atom_type_scat_dispersion_imag
_atom_type_scat_source
C C 0.0033 0.0016 'International Tables Vol C Tables 4.2.6.8 and 6.1.1.4'
H H 0.0000 0.0000 'International Tables Vol C Tables 4.2.6.8 and 6.1.1.4'
N N 0.0061 0.0033 'International Tables Vol C Tables 4.2.6.8 and 6.1.1.4'
O O 0.0106 0.0060 'International Tables Vol C Tables 4.2.6.8 and 6.1.1.4'

loop_
_geom_angle_atom_site_label_1
_geom_angle_atom_site_label_2
_geom_angle_atom_site_label_3
_geom_angle
C1 N1 C9 122.9(2)
C1 N1 C10 117.7(2)
C9 N1 C10 119.3(2)
C18 N2 C15 116.4(2)
C11 C10 C15 120.9(2)
C11 C10 N1 120.4(2)
C15 C10 N1 118.7(2)
N2 C15 C10 118.8(2)
N2 C15 C14 123.0(3)
C10 C15 C14 118.2(2)
C16 C14 C13 123.6(3)
C16 C14 C15 116.6(2)
C13 C14 C15 119.7(3)
C8 C9 N1 121.8(2)
C8 C9 C20 121.7(2)
N1 C9 C20 116.5(2)
O1 C1 N1 120.5(2)
O1 C1 C2 123.5(2)
N1 C1 C2 115.9(2)
C3 C2 C7 119.6(2)
C3 C2 C1 119.2(2)
C7 C2 C1 121.3(2)
C9 C8 C7 118.6(3)
C9 C8 C26 120.6(2)
C7 C8 C26 120.8(2)
C2 C7 C6 118.0(2)
C2 C7 C8 119.4(2)
C6 C7 C8 122.6(3)
C10 C11 C12 120.6(3)
C10 C11 H11 119.7
C12 C11 H11 119.7
C4 C3 C2 121.1(3)
C4 C3 H3 119.5
C2 C3 H3 119.5
C5 C6 C7 122.1(3)
C5 C6 H6 119.0
C7 C6 H6 119.0
C6 C5 C4 118.8(3)
C6 C5 C19 121.0(3)
C4 C5 C19 120.2(3)
C12 C13 C14 120.0(3)
C12 C13 H13 120.0
C14 C13 H13 120.0
C21 C20 C9 174.1(3)
C3 C4 C5 120.5(3)
C3 C4 H4 119.8
C5 C4 H4 119.8
C17 C16 C14 119.8(3)
C17 C16 H16 120.1
C14 C16 H16 120.1
C8 C26 C27 112.6(2)
C8 C26 H26A 109.1
C27 C26 H26A 109.1
C8 C26 H26B 109.1
C27 C26 H26B 109.1
H26A C26 H26B 107.8
C13 C12 C11 120.5(3)
C13 C12 H12 119.7
C11 C12 H12 119.7
N2 C18 C17 124.9(3)
N2 C18 H18 117.5
C17 C18 H18 117.5
C16 C17 C18 119.3(3)
C16 C17 H17 120.4
C18 C17 H17 120.4
C20 C21 C22 177.5(4)
C28 C27 C26 114.5(3)
C28 C27 H27A 108.6
C26 C27 H27A 108.6
C28 C27 H27B 108.6
C26 C27 H27B 108.6
H27A C27 H27B 107.6
C5 C19 H19A 109.5
C5 C19 H19B 109.5
H19A C19 H19B 109.5
C5 C19 H19C 109.5
H19A C19 H19C 109.5
H19B C19 H19C 109.5
C29 C28 C27 113.0(3)
C29 C28 H28A 109.0
C27 C28 H28A 109.0
C29 C28 H28B 109.0
C27 C28 H28B 109.0
H28A C28 H28B 107.8
C21 C22 C23 113.3(3)
C21 C22 H22A 108.9
C23 C22 H22A 108.9
C21 C22 H22B 108.9
C23 C22 H22B 108.9
H22A C22 H22B 107.7
C28 C29 H29A 109.5
C28 C29 H29B 109.5
H29A C29 H29B 109.5
C28 C29 H29C 109.5
H29A C29 H29C 109.5
H29B C29 H29C 109.5
C24 C23 C22 116.1(4)
C24 C23 H23A 108.3
C22 C23 H23A 108.3
C24 C23 H23B 108.3
C22 C23 H23B 108.3
H23A C23 H23B 107.4
C23 C24 C25 114.2(5)
C23 C24 H24A 108.7
C25 C24 H24A 108.7
C23 C24 H24B 108.7
C25 C24 H24B 108.7
H24A C24 H24B 107.6
C24 C25 H25A 109.5
C24 C25 H25B 109.5
H25A C25 H25B 109.5
C24 C25 H25C 109.5
H25A C25 H25C 109.5
H25B C25 H25C 109.5

loop_
_geom_bond_atom_site_label_1
_geom_bond_atom_site_label_2
_geom_bond_distance
O1 C1 1.232(3)
N1 C1 1.377(3)
N1 C9 1.403(3)
N1 C10 1.443(3)
N2 C18 1.311(4)
N2 C15 1.371(3)
C10 C11 1.360(4)
C10 C15 1.411(4)
C15 C14 1.422(4)
C14 C16 1.410(4)
C14 C13 1.412(4)
C9 C8 1.357(4)
C9 C20 1.437(4)
C1 C2 1.458(4)
C2 C3 1.394(4)
C2 C7 1.401(4)
C8 C7 1.442(4)
C8 C26 1.504(4)
C7 C6 1.413(4)
C11 C12 1.403(4)
C11 H11 0.9300
C3 C4 1.370(4)
C3 H3 0.9300
C6 C5 1.371(4)
C6 H6 0.9300
C5 C4 1.398(4)
C5 C19 1.509(4)
C13 C12 1.365(4)
C13 H13 0.9300
C20 C21 1.188(4)
C4 H4 0.9300
C16 C17 1.346(4)
C16 H16 0.9300
C26 C27 1.517(4)
C26 H26A 0.9700
C26 H26B 0.9700
C12 H12 0.9300
C18 C17 1.393(4)
C18 H18 0.9300
C17 H17 0.9300
C21 C22 1.471(4)
C27 C28 1.511(4)
C27 H27A 0.9700
C27 H27B 0.9700
C19 H19A 0.9600
C19 H19B 0.9600
C19 H19C 0.9600
C28 C29 1.501(5)
C28 H28A 0.9700
C28 H28B 0.9700
C22 C23 1.522(6)
C22 H22A 0.9700
C22 H22B 0.9700
C29 H29A 0.9600
C29 H29B 0.9600
C29 H29C 0.9600
C23 C24 1.449(6)
C23 H23A 0.9700
C23 H23B 0.9700
C24 C25 1.508(7)
C24 H24A 0.9700
C24 H24B 0.9700
C25 H25A 0.9600
C25 H25B 0.9600
C25 H25C 0.9600
